data_4118085
loop_
_publ_author_name
'Muhammad Sajid'
'Annika Stute'
'Allan Jay P. Cardenas'
'Brooks J. Culotta'
'Johannes A. M. Hepperle'
'Timothy H. Warren'
'Birgitta Schirmer'
'Stefan Grimme'
'Armido Studer'
'Constantin G. Daniliuc'
'Roland Fr\"ohlich'
'Jeffrey L. Petersen'
'Gerald Kehr'
'Gerhard Erker'

_publ_section_title
;
 N,N-Addition of Frustrated Lewis Pairs to Nitric Oxide: An Easy Entry to
 a Unique Family of Aminoxyl Radicals
;
_journal_name_full 'Journal of the American Chemical Society'
_journal_page_first 10156
_journal_page_last 10168
_journal_paper_doi 10.1021/ja302652a
_journal_volume 134
_journal_year 2012
_chemical_formula_sum 'C38.5 H38 B F10 N O P'
_chemical_formula_weight 762.48
_chemical_name_systematic
; 
 ? 
;
_space_group_IT_number 2
_symmetry_cell_setting triclinic
_symmetry_space_group_name_Hall '-P 1'
_symmetry_space_group_name_H-M 'P -1'
_atom_sites_solution_hydrogens geom
_atom_sites_solution_primary direct
_atom_sites_solution_secondary difmap
_audit_creation_method SHELXL-97
_cell_angle_alpha 84.775(4)
_cell_angle_beta 82.784(2)
_cell_angle_gamma 86.802(5)
_cell_formula_units_Z 2
_cell_length_a 8.6599(3)
_cell_length_b 10.7452(8)
_cell_length_c 21.1333(6)
_cell_measurement_reflns_used 5822
_cell_measurement_temperature 223(2)
_cell_measurement_theta_max 68.25
_cell_measurement_theta_min 0.88
_cell_volume 1940.86(17)
_computing_cell_refinement 'Collect (Nonius B.V., 1998)'
_computing_data_collection 'Collect (Nonius B.V., 1998)'
_computing_data_reduction 'Denzo-SMN (Otwinowski & Minor, 1997)'
_computing_molecular_graphics 'XP (BrukerAXS, 2000)'
_computing_publication_material 'SHELXL-97 (Sheldrick, 1997)'
_computing_structure_refinement 'SHELXL-97 (Sheldrick, 1997)'
_computing_structure_solution 'SHELXS-97 (Sheldrick, 1990)'
_diffrn_ambient_temperature 223(2)
_diffrn_measured_fraction_theta_full 0.961
_diffrn_measured_fraction_theta_max 0.961
_diffrn_measurement_device_type 'Nonius KappaCCD APEXII'
_diffrn_measurement_method '\w and \f scans'
_diffrn_radiation_monochromator graphite
_diffrn_radiation_source 'fine-focus sealed tube'
_diffrn_radiation_type CuK\a
_diffrn_radiation_wavelength 1.54178
_diffrn_reflns_av_R_equivalents 0.050
_diffrn_reflns_av_sigmaI/netI 0.0336
_diffrn_reflns_limit_h_max 0
_diffrn_reflns_limit_h_min -10
_diffrn_reflns_limit_k_max 12
_diffrn_reflns_limit_k_min -12
_diffrn_reflns_limit_l_max 24
_diffrn_reflns_limit_l_min -25
_diffrn_reflns_number 20588
_diffrn_reflns_theta_full 66.88
_diffrn_reflns_theta_max 66.88
_diffrn_reflns_theta_min 4.14
_exptl_absorpt_coefficient_mu 1.326
_exptl_absorpt_correction_T_max 0.9129
_exptl_absorpt_correction_T_min 0.8465
_exptl_absorpt_correction_type multi-scan
_exptl_absorpt_process_details 'Denzo (Otwinowski, Borek, Majewski & Minor, 2003)'
_exptl_crystal_colour colourless
_exptl_crystal_density_diffrn 1.305
_exptl_crystal_description block
_exptl_crystal_F_000 788
_exptl_crystal_size_max 0.13
_exptl_crystal_size_mid 0.10
_exptl_crystal_size_min 0.07
_refine_diff_density_max 0.691
_refine_diff_density_min -0.263
_refine_diff_density_rms 0.045
_refine_ls_extinction_method none
_refine_ls_goodness_of_fit_ref 1.072
_refine_ls_hydrogen_treatment constr
_refine_ls_matrix_type full
_refine_ls_number_parameters 502
_refine_ls_number_reflns 6626
_refine_ls_number_restraints 37
_refine_ls_restrained_S_all 1.078
_refine_ls_R_factor_all 0.0601
_refine_ls_R_factor_gt 0.0497
_refine_ls_shift/su_max 0.000
_refine_ls_shift/su_mean 0.000
_refine_ls_structure_factor_coef Fsqd
_refine_ls_weighting_details 'calc w=1/[\s^2^(Fo^2^)+(0.0619P)^2^+0.8631P] where P=(Fo^2^+2Fc^2^)/3'
_refine_ls_weighting_scheme calc
_refine_ls_wR_factor_gt 0.1273
_refine_ls_wR_factor_ref 0.1335
_reflns_number_gt 5437
_reflns_number_total 6626
_reflns_threshold_expression >2sigma(I)
_cod_data_source_file ja302652a_si_002.cif
_cod_data_source_block erk5974
_cod_original_formula_sum 'C38.50 H38 B F10 N O P'
_cod_database_code 4118085

loop_
_symmetry_equiv_pos_as_xyz
'x, y, z'
'-x, -y, -z'

loop_
_atom_site_label
_atom_site_type_symbol
_atom_site_fract_x
_atom_site_fract_y
_atom_site_fract_z
_atom_site_U_iso_or_equiv
_atom_site_adp_type
_atom_site_occupancy
_atom_site_symmetry_multiplicity
_atom_site_calc_flag
_atom_site_refinement_flags
_atom_site_disorder_assembly
_atom_site_disorder_group
P1 P 0.05038(6) 0.79546(5) 0.24410(3) 0.03728(16) Uani 1 1 d . . .
B1 B 0.0625(3) 0.5328(2) 0.26173(12) 0.0405(5) Uani 1 1 d . . .
N1 N 0.1539(2) 0.65559(17) 0.23549(8) 0.0396(4) Uani 1 1 d . . .
O1 O 0.29956(18) 0.65613(15) 0.21208(8) 0.0528(4) Uani 1 1 d . . .
C1 C -0.1135(2) 0.7226(2) 0.29471(10) 0.0393(5) Uani 1 1 d . . .
H1 H -0.0856 0.7075 0.3389 0.047 Uiso 1 1 calc R . .
C2 C -0.1153(3) 0.5932(2) 0.26645(11) 0.0416(5) Uani 1 1 d . . .
H2 H -0.1431 0.6093 0.2223 0.050 Uiso 1 1 calc R . .
C3 C -0.2448(3) 0.5177(2) 0.30589(13) 0.0508(6) Uani 1 1 d . . .
H3A H -0.2509 0.4382 0.2872 0.061 Uiso 1 1 calc R . .
H3B H -0.2184 0.4986 0.3496 0.061 Uiso 1 1 calc R . .
C4 C -0.4027(3) 0.5875(3) 0.30832(15) 0.0610(7) Uani 1 1 d . . .
H4A H -0.4335 0.6008 0.2651 0.073 Uiso 1 1 calc R . .
H4B H -0.4810 0.5370 0.3350 0.073 Uiso 1 1 calc R . .
C5 C -0.3974(3) 0.7127(3) 0.33551(14) 0.0568(6) Uani 1 1 d . . .
H5A H -0.3761 0.6988 0.3801 0.068 Uiso 1 1 calc R . .
H5B H -0.4992 0.7571 0.3350 0.068 Uiso 1 1 calc R . .
C6 C -0.2725(3) 0.7935(2) 0.29750(12) 0.0499(6) Uani 1 1 d . . .
H6A H -0.2679 0.8713 0.3179 0.060 Uiso 1 1 calc R . .
H6B H -0.2990 0.8150 0.2540 0.060 Uiso 1 1 calc R . .
C11 C 0.1801(3) 0.9000(2) 0.27231(10) 0.0417(5) Uani 1 1 d . . .
C12 C 0.3028(3) 0.9460(2) 0.22706(11) 0.0458(5) Uani 1 1 d . . .
C13 C 0.4058(3) 1.0248(2) 0.24728(13) 0.0513(6) Uani 1 1 d . . .
H13 H 0.4891 1.0539 0.2178 0.062 Uiso 1 1 calc R . .
C14 C 0.3913(3) 1.0617(2) 0.30835(13) 0.0543(6) Uani 1 1 d . . .
C15 C 0.2695(3) 1.0161(2) 0.35147(13) 0.0538(6) Uani 1 1 d . . .
H15 H 0.2580 1.0406 0.3934 0.065 Uiso 1 1 calc R . .
C16 C 0.1638(3) 0.9357(2) 0.33515(11) 0.0467(5) Uani 1 1 d . . .
C17 C 0.3291(3) 0.9217(3) 0.15725(12) 0.0598(7) Uani 1 1 d . . .
H17A H 0.2608 0.9777 0.1336 0.090 Uiso 1 1 calc R . .
H17B H 0.3066 0.8357 0.1528 0.090 Uiso 1 1 calc R . .
H17C H 0.4367 0.9360 0.1405 0.090 Uiso 1 1 calc R . .
C18 C 0.5021(4) 1.1506(3) 0.32836(17) 0.0735(8) Uani 1 1 d . . .
H18A H 0.5528 1.1971 0.2907 0.110 Uiso 1 1 calc R . .
H18B H 0.5801 1.1033 0.3510 0.110 Uiso 1 1 calc R . .
H18C H 0.4444 1.2083 0.3563 0.110 Uiso 1 1 calc R . .
C19 C 0.0349(3) 0.8965(3) 0.38733(12) 0.0593(7) Uani 1 1 d . . .
H19A H 0.0359 0.9462 0.4233 0.089 Uiso 1 1 calc R . .
H19B H 0.0514 0.8087 0.4012 0.089 Uiso 1 1 calc R . .
H19C H -0.0649 0.9094 0.3709 0.089 Uiso 1 1 calc R . .
C21 C -0.0281(3) 0.8752(2) 0.17422(11) 0.0426(5) Uani 1 1 d . . .
C22 C -0.0326(3) 0.8191(2) 0.11680(11) 0.0473(5) Uani 1 1 d . . .
C23 C -0.1141(3) 0.8819(3) 0.06978(12) 0.0539(6) Uani 1 1 d . . .
H23 H -0.1167 0.8446 0.0314 0.065 Uiso 1 1 calc R . .
C24 C -0.1910(3) 0.9965(3) 0.07716(12) 0.0544(6) Uani 1 1 d . . .
C25 C -0.1801(3) 1.0519(2) 0.13251(12) 0.0514(6) Uani 1 1 d . . .
H25 H -0.2297 1.1311 0.1376 0.062 Uiso 1 1 calc R . .
C26 C -0.0994(3) 0.9964(2) 0.18135(11) 0.0457(5) Uani 1 1 d . . .
C27 C 0.0498(4) 0.6961(2) 0.10098(12) 0.0592(7) Uani 1 1 d . . .
H27A H 0.1560 0.6948 0.1113 0.089 Uiso 1 1 calc R . .
H27B H 0.0511 0.6867 0.0557 0.089 Uiso 1 1 calc R . .
H27C H -0.0046 0.6279 0.1258 0.089 Uiso 1 1 calc R . .
C28 C -0.2829(4) 1.0599(3) 0.02600(15) 0.0752(9) Uani 1 1 d . . .
H28A H -0.3779 1.0164 0.0258 0.113 Uiso 1 1 calc R . .
H28B H -0.2208 1.0579 -0.0155 0.113 Uiso 1 1 calc R . .
H28C H -0.3088 1.1461 0.0349 0.113 Uiso 1 1 calc R . .
C29 C -0.0907(3) 1.0724(2) 0.23702(13) 0.0567(6) Uani 1 1 d . . .
H29A H 0.0132 1.1032 0.2347 0.085 Uiso 1 1 calc R . .
H29B H -0.1138 1.0205 0.2767 0.085 Uiso 1 1 calc R . .
H29C H -0.1660 1.1426 0.2356 0.085 Uiso 1 1 calc R . .
C31 C 0.1035(2) 0.4776(2) 0.33344(10) 0.0411(5) Uani 1 1 d . . .
C32 C 0.0552(3) 0.3607(2) 0.36002(12) 0.0495(6) Uani 1 1 d . . .
F32 F -0.0160(2) 0.28778(13) 0.32475(7) 0.0691(4) Uani 1 1 d . . .
C33 C 0.0730(3) 0.3131(2) 0.42154(13) 0.0569(7) Uani 1 1 d . . .
F33 F 0.0195(2) 0.19964(15) 0.44421(8) 0.0849(6) Uani 1 1 d . . .
C34 C 0.1432(3) 0.3812(3) 0.46034(12) 0.0574(7) Uani 1 1 d . . .
F34 F 0.1572(2) 0.33734(18) 0.52137(7) 0.0853(5) Uani 1 1 d . . .
C35 C 0.1961(3) 0.4951(3) 0.43701(12) 0.0545(6) Uani 1 1 d . . .
F35 F 0.2656(2) 0.56348(19) 0.47461(8) 0.0844(5) Uani 1 1 d . . .
C36 C 0.1763(3) 0.5398(2) 0.37525(11) 0.0441(5) Uani 1 1 d . . .
F36 F 0.23089(16) 0.65498(13) 0.35657(7) 0.0566(4) Uani 1 1 d . . .
C41 C 0.1194(3) 0.4296(2) 0.20967(11) 0.0451(5) Uani 1 1 d . . .
C42 C 0.0327(3) 0.3906(2) 0.16482(12) 0.0512(6) Uani 1 1 d . . .
F42 F -0.12056(18) 0.42441(15) 0.16656(7) 0.0649(4) Uani 1 1 d . . .
C43 C 0.0920(4) 0.3179(2) 0.11623(12) 0.0592(7) Uani 1 1 d . . .
F43 F 0.0009(2) 0.28930(17) 0.07273(8) 0.0826(5) Uani 1 1 d . . .
C44 C 0.2448(4) 0.2770(2) 0.11144(13) 0.0643(8) Uani 1 1 d . . .
F44 F 0.3055(3) 0.20653(16) 0.06414(8) 0.0903(6) Uani 1 1 d . . .
C45 C 0.3360(3) 0.3083(2) 0.15558(13) 0.0605(7) Uani 1 1 d . . .
F45 F 0.4874(2) 0.26905(16) 0.15121(9) 0.0797(5) Uani 1 1 d . . .
C46 C 0.2726(3) 0.3817(2) 0.20345(12) 0.0502(6) Uani 1 1 d . . .
F46 F 0.36920(17) 0.40556(14) 0.24558(7) 0.0611(4) Uani 1 1 d . . .
C101 C -0.3776(19) 0.5790(18) 0.0810(9) 0.144(7) Uani 0.50 1 d PDU A -1
H10A H -0.4098 0.5831 0.1264 0.216 Uiso 0.50 1 calc PR A -1
H10B H -0.3172 0.6509 0.0646 0.216 Uiso 0.50 1 calc PR A -1
H10C H -0.3144 0.5029 0.0742 0.216 Uiso 0.50 1 calc PR A -1
C102 C -0.5197(12) 0.5792(9) 0.0464(4) 0.118(3) Uani 0.50 1 d PDU A -1
H10D H -0.5402 0.6624 0.0251 0.141 Uiso 0.50 1 calc PR A -1
H10E H -0.6112 0.5569 0.0766 0.141 Uiso 0.50 1 calc PR A -1
C103 C -0.486(2) 0.483(2) -0.0027(12) 0.131(4) Uani 0.50 1 d PDU A -1
H10F H -0.3936 0.5061 -0.0324 0.157 Uiso 0.50 1 calc PR A -1
H10G H -0.4646 0.4008 0.0189 0.157 Uiso 0.50 1 calc PR A -1
C104 C -0.6227(12) 0.4787(10) -0.0391(5) 0.123(3) Uani 0.50 1 d PDU A -1
H10H H -0.6435 0.5613 -0.0608 0.147 Uiso 0.50 1 calc PR A -1
H10I H -0.7151 0.4569 -0.0092 0.147 Uiso 0.50 1 calc PR A -1
C105 C -0.5914(16) 0.3830(15) -0.0878(7) 0.117(5) Uani 0.50 1 d PDU A -1
H10J H -0.5628 0.4251 -0.1299 0.176 Uiso 0.50 1 calc PR A -1
H10K H -0.6845 0.3370 -0.0882 0.176 Uiso 0.50 1 calc PR A -1
H10L H -0.5068 0.3254 -0.0767 0.176 Uiso 0.50 1 calc PR A -1

loop_
_atom_site_aniso_label
_atom_site_aniso_U_11
_atom_site_aniso_U_22
_atom_site_aniso_U_33
_atom_site_aniso_U_23
_atom_site_aniso_U_13
_atom_site_aniso_U_12
P1 0.0401(3) 0.0353(3) 0.0356(3) -0.0009(2) -0.0031(2) -0.0010(2)
B1 0.0433(14) 0.0373(13) 0.0408(13) -0.0028(10) -0.0043(11) -0.0041(10)
N1 0.0394(10) 0.0384(10) 0.0397(10) -0.0005(7) -0.0024(8) 0.0001(8)
O1 0.0379(9) 0.0514(10) 0.0642(11) 0.0026(8) 0.0059(7) 0.0016(7)
C1 0.0375(11) 0.0400(12) 0.0406(12) -0.0028(9) -0.0049(9) -0.0030(9)
C2 0.0408(12) 0.0426(12) 0.0424(12) -0.0050(9) -0.0076(9) -0.0034(9)
C3 0.0436(13) 0.0477(13) 0.0617(15) -0.0055(11) -0.0050(11) -0.0099(10)
C4 0.0409(13) 0.0634(16) 0.0792(19) -0.0056(14) -0.0059(12) -0.0114(12)
C5 0.0345(12) 0.0602(15) 0.0731(17) -0.0047(13) 0.0020(11) 0.0005(11)
C6 0.0408(12) 0.0463(13) 0.0608(15) -0.0022(11) -0.0027(11) 0.0040(10)
C11 0.0445(12) 0.0385(11) 0.0413(12) 0.0001(9) -0.0043(9) -0.0030(9)
C12 0.0472(13) 0.0411(12) 0.0464(13) 0.0049(10) -0.0017(10) -0.0022(10)
C13 0.0449(13) 0.0438(13) 0.0626(16) 0.0064(11) -0.0026(11) -0.0074(10)
C14 0.0498(14) 0.0457(13) 0.0689(17) -0.0014(12) -0.0137(12) -0.0075(11)
C15 0.0568(15) 0.0544(14) 0.0519(14) -0.0104(11) -0.0074(11) -0.0070(12)
C16 0.0504(13) 0.0451(13) 0.0443(13) -0.0048(10) -0.0031(10) -0.0049(10)
C17 0.0667(17) 0.0614(16) 0.0476(14) 0.0033(12) 0.0068(12) -0.0155(13)
C18 0.0655(18) 0.0695(19) 0.090(2) -0.0086(16) -0.0179(16) -0.0216(15)
C19 0.0640(16) 0.0724(18) 0.0427(13) -0.0173(12) 0.0042(12) -0.0177(14)
C21 0.0455(12) 0.0391(12) 0.0418(12) 0.0019(9) -0.0045(9) -0.0010(9)
C22 0.0542(14) 0.0481(13) 0.0388(12) 0.0017(10) -0.0058(10) -0.0037(11)
C23 0.0603(15) 0.0608(16) 0.0409(13) 0.0013(11) -0.0109(11) -0.0046(12)
C24 0.0473(14) 0.0626(16) 0.0505(14) 0.0129(12) -0.0076(11) -0.0020(12)
C25 0.0474(13) 0.0457(13) 0.0575(15) 0.0076(11) -0.0028(11) 0.0020(10)
C26 0.0459(13) 0.0412(12) 0.0476(13) 0.0034(10) -0.0018(10) -0.0007(10)
C27 0.0866(19) 0.0510(14) 0.0403(13) -0.0071(11) -0.0097(12) 0.0057(13)
C28 0.0698(19) 0.088(2) 0.0645(18) 0.0167(16) -0.0188(15) 0.0095(16)
C29 0.0685(17) 0.0410(13) 0.0594(15) -0.0062(11) -0.0068(13) 0.0091(12)
C31 0.0391(11) 0.0384(11) 0.0432(12) 0.0007(9) -0.0006(9) 0.0024(9)
C32 0.0558(14) 0.0414(13) 0.0499(14) -0.0035(11) -0.0012(11) -0.0014(11)
F32 0.0986(12) 0.0423(8) 0.0675(10) -0.0042(7) -0.0082(8) -0.0180(8)
C33 0.0673(16) 0.0429(13) 0.0531(15) 0.0092(11) 0.0079(12) 0.0060(12)
F33 0.1266(16) 0.0466(9) 0.0729(11) 0.0170(8) 0.0078(10) -0.0079(9)
C34 0.0662(16) 0.0625(16) 0.0386(13) 0.0085(12) -0.0024(12) 0.0111(13)
F34 0.1106(14) 0.0926(13) 0.0465(9) 0.0194(8) -0.0099(9) 0.0101(11)
C35 0.0512(14) 0.0662(17) 0.0467(14) -0.0039(12) -0.0115(11) 0.0025(12)
F35 0.0992(13) 0.1027(14) 0.0586(10) -0.0021(9) -0.0337(9) -0.0214(11)
C36 0.0393(12) 0.0455(13) 0.0464(13) 0.0029(10) -0.0058(9) -0.0022(10)
F36 0.0580(8) 0.0578(8) 0.0569(8) 0.0048(6) -0.0176(6) -0.0196(7)
C41 0.0560(14) 0.0356(11) 0.0420(12) 0.0007(9) -0.0031(10) -0.0004(10)
C42 0.0642(16) 0.0399(12) 0.0495(14) -0.0012(10) -0.0073(12) -0.0067(11)
F42 0.0675(10) 0.0684(10) 0.0644(9) -0.0176(7) -0.0176(7) -0.0104(8)
C43 0.093(2) 0.0436(14) 0.0414(13) -0.0062(11) -0.0035(13) -0.0148(14)
F43 0.1239(15) 0.0720(11) 0.0574(9) -0.0192(8) -0.0134(9) -0.0256(10)
C44 0.101(2) 0.0398(13) 0.0473(15) -0.0057(11) 0.0110(15) -0.0027(14)
F44 0.1386(17) 0.0595(10) 0.0662(10) -0.0212(8) 0.0210(10) 0.0047(10)
C45 0.0752(18) 0.0404(13) 0.0569(16) 0.0064(12) 0.0126(14) 0.0109(13)
F45 0.0796(11) 0.0630(10) 0.0844(11) 0.0020(8) 0.0191(9) 0.0240(9)
C46 0.0609(15) 0.0384(12) 0.0487(14) 0.0003(10) -0.0016(11) 0.0031(11)
F46 0.0552(8) 0.0602(9) 0.0663(9) -0.0044(7) -0.0092(7) 0.0134(7)
C101 0.140(10) 0.135(9) 0.156(10) 0.008(8) -0.029(8) -0.005(7)
C102 0.124(6) 0.112(6) 0.109(6) 0.020(5) 0.001(5) -0.018(5)
C103 0.136(7) 0.125(9) 0.119(6) 0.023(6) 0.018(6) -0.033(6)
C104 0.126(7) 0.135(7) 0.102(6) 0.024(5) -0.009(5) -0.024(6)
C105 0.095(6) 0.139(9) 0.108(7) 0.010(6) 0.014(5) -0.007(6)

loop_
_atom_type_symbol
_atom_type_description
_atom_type_scat_dispersion_real
_atom_type_scat_dispersion_imag
_atom_type_scat_source
C C 0.0181 0.0091 'International Tables Vol C Tables 4.2.6.8 and 6.1.1.4'
H H 0.0000 0.0000 'International Tables Vol C Tables 4.2.6.8 and 6.1.1.4'
B B 0.0090 0.0039 'International Tables Vol C Tables 4.2.6.8 and 6.1.1.4'
N N 0.0311 0.0180 'International Tables Vol C Tables 4.2.6.8 and 6.1.1.4'
O O 0.0492 0.0322 'International Tables Vol C Tables 4.2.6.8 and 6.1.1.4'
F F 0.0727 0.0534 'International Tables Vol C Tables 4.2.6.8 and 6.1.1.4'
P P 0.2955 0.4335 'International Tables Vol C Tables 4.2.6.8 and 6.1.1.4'

loop_
_geom_angle_atom_site_label_1
_geom_angle_atom_site_label_2
_geom_angle_atom_site_label_3
_geom_angle
N1 P1 C11 106.46(10)
N1 P1 C21 118.36(10)
C11 P1 C21 108.15(10)
N1 P1 C1 93.47(9)
C11 P1 C1 123.94(10)
C21 P1 C1 106.73(10)
N1 B1 C2 98.95(17)
N1 B1 C41 105.34(17)
C2 B1 C41 119.74(19)
N1 B1 C31 112.39(18)
C2 B1 C31 110.00(18)
C41 B1 C31 109.86(18)
O1 N1 B1 124.67(17)
O1 N1 P1 119.30(14)
B1 N1 P1 115.92(14)
C6 C1 C2 112.37(18)
C6 C1 P1 117.43(16)
C2 C1 P1 101.96(14)
C6 C1 H1 108.2
C2 C1 H1 108.2
P1 C1 H1 108.2
C3 C2 C1 108.38(18)
C3 C2 B1 118.04(19)
C1 C2 B1 107.14(17)
C3 C2 H2 107.6
C1 C2 H2 107.6
B1 C2 H2 107.6
C4 C3 C2 112.3(2)
C4 C3 H3A 109.1
C2 C3 H3A 109.1
C4 C3 H3B 109.1
C2 C3 H3B 109.1
H3A C3 H3B 107.9
C5 C4 C3 110.9(2)
C5 C4 H4A 109.5
C3 C4 H4A 109.5
C5 C4 H4B 109.5
C3 C4 H4B 109.5
H4A C4 H4B 108.0
C4 C5 C6 111.8(2)
C4 C5 H5A 109.2
C6 C5 H5A 109.2
C4 C5 H5B 109.2
C6 C5 H5B 109.2
H5A C5 H5B 107.9
C5 C6 C1 109.98(19)
C5 C6 H6A 109.7
C1 C6 H6A 109.7
C5 C6 H6B 109.7
C1 C6 H6B 109.7
H6A C6 H6B 108.2
C16 C11 C12 119.9(2)
C16 C11 P1 123.61(17)
C12 C11 P1 116.53(17)
C13 C12 C11 118.1(2)
C13 C12 C17 116.2(2)
C11 C12 C17 125.7(2)
C14 C13 C12 123.0(2)
C14 C13 H13 118.5
C12 C13 H13 118.5
C13 C14 C15 117.7(2)
C13 C14 C18 121.8(2)
C15 C14 C18 120.5(3)
C14 C15 C16 122.6(2)
C14 C15 H15 118.7
C16 C15 H15 118.7
C15 C16 C11 118.7(2)
C15 C16 C19 116.2(2)
C11 C16 C19 125.0(2)
C12 C17 H17A 109.5
C12 C17 H17B 109.5
H17A C17 H17B 109.5
C12 C17 H17C 109.5
H17A C17 H17C 109.5
H17B C17 H17C 109.5
C14 C18 H18A 109.5
C14 C18 H18B 109.5
H18A C18 H18B 109.5
C14 C18 H18C 109.5
H18A C18 H18C 109.5
H18B C18 H18C 109.5
C16 C19 H19A 109.5
C16 C19 H19B 109.5
H19A C19 H19B 109.5
C16 C19 H19C 109.5
H19A C19 H19C 109.5
H19B C19 H19C 109.5
C22 C21 C26 119.4(2)
C22 C21 P1 123.55(17)
C26 C21 P1 116.83(17)
C23 C22 C21 118.7(2)
C23 C22 C27 116.7(2)
C21 C22 C27 124.6(2)
C24 C23 C22 122.8(2)
C24 C23 H23 118.6
C22 C23 H23 118.6
C25 C24 C23 117.6(2)
C25 C24 C28 121.1(3)
C23 C24 C28 121.3(3)
C24 C25 C26 123.2(2)
C24 C25 H25 118.4
C26 C25 H25 118.4
C25 C26 C21 118.2(2)
C25 C26 C29 116.6(2)
C21 C26 C29 125.2(2)
C22 C27 H27A 109.5
C22 C27 H27B 109.5
H27A C27 H27B 109.5
C22 C27 H27C 109.5
H27A C27 H27C 109.5
H27B C27 H27C 109.5
C24 C28 H28A 109.5
C24 C28 H28B 109.5
H28A C28 H28B 109.5
C24 C28 H28C 109.5
H28A C28 H28C 109.5
H28B C28 H28C 109.5
C26 C29 H29A 109.5
C26 C29 H29B 109.5
H29A C29 H29B 109.5
C26 C29 H29C 109.5
H29A C29 H29C 109.5
H29B C29 H29C 109.5
C36 C31 C32 112.4(2)
C36 C31 B1 126.64(19)
C32 C31 B1 120.9(2)
F32 C32 C33 116.4(2)
F32 C32 C31 119.5(2)
C33 C32 C31 124.2(2)
F33 C33 C34 119.6(2)
F33 C33 C32 120.4(3)
C34 C33 C32 120.0(2)
F34 C34 C35 120.4(3)
F34 C34 C33 120.6(2)
C35 C34 C33 119.0(2)
F35 C35 C34 119.7(2)
F35 C35 C36 120.7(2)
C34 C35 C36 119.5(2)
F36 C36 C35 115.2(2)
F36 C36 C31 119.79(19)
C35 C36 C31 125.0(2)
C42 C41 C46 113.3(2)
C42 C41 B1 126.4(2)
C46 C41 B1 120.1(2)
F42 C42 C43 115.3(2)
F42 C42 C41 120.3(2)
C43 C42 C41 124.3(3)
F43 C43 C44 120.0(2)
F43 C43 C42 120.4(3)
C44 C43 C42 119.6(3)
F44 C44 C43 120.6(3)
F44 C44 C45 120.2(3)
C43 C44 C45 119.2(2)
F45 C45 C44 119.8(2)
F45 C45 C46 120.6(3)
C44 C45 C46 119.5(3)
F46 C46 C45 115.7(2)
F46 C46 C41 120.4(2)
C45 C46 C41 124.0(3)
C102 C101 H10A 109.5
C102 C101 H10B 109.5
H10A C101 H10B 109.5
C102 C101 H10C 109.5
H10A C101 H10C 109.5
H10B C101 H10C 109.5
C101 C102 C103 107.0(10)
C101 C102 H10D 110.3
C103 C102 H10D 110.3
C101 C102 H10E 110.3
C103 C102 H10E 110.3
H10D C102 H10E 108.6
C104 C103 C102 109.9(11)
C104 C103 H10F 109.7
C102 C103 H10F 109.7
C104 C103 H10G 109.7
C102 C103 H10G 109.7
H10F C103 H10G 108.2
C103 C104 C105 110.5(9)
C103 C104 H10H 109.5
C105 C104 H10H 109.5
C103 C104 H10I 109.5
C105 C104 H10I 109.5
H10H C104 H10I 108.1
C104 C105 H10J 109.5
C104 C105 H10K 109.5
H10J C105 H10K 109.5
C104 C105 H10L 109.5
H10J C105 H10L 109.5
H10K C105 H10L 109.5

loop_
_geom_bond_atom_site_label_1
_geom_bond_atom_site_label_2
_geom_bond_distance
P1 N1 1.7188(19)
P1 C11 1.819(2)
P1 C21 1.825(2)
P1 C1 1.834(2)
B1 N1 1.597(3)
B1 C2 1.632(3)
B1 C41 1.645(3)
B1 C31 1.650(3)
N1 O1 1.296(2)
C1 C6 1.533(3)
C1 C2 1.564(3)
C1 H1 0.9900
C2 C3 1.534(3)
C2 H2 0.9900
C3 C4 1.521(4)
C3 H3A 0.9800
C3 H3B 0.9800
C4 C5 1.515(4)
C4 H4A 0.9800
C4 H4B 0.9800
C5 C6 1.526(3)
C5 H5A 0.9800
C5 H5B 0.9800
C6 H6A 0.9800
C6 H6B 0.9800
C11 C16 1.404(3)
C11 C12 1.417(3)
C12 C13 1.392(3)
C12 C17 1.509(4)
C13 C14 1.374(4)
C13 H13 0.9400
C14 C15 1.385(4)
C14 C18 1.513(4)
C15 C16 1.388(3)
C15 H15 0.9400
C16 C19 1.516(3)
C17 H17A 0.9700
C17 H17B 0.9700
C17 H17C 0.9700
C18 H18A 0.9700
C18 H18B 0.9700
C18 H18C 0.9700
C19 H19A 0.9700
C19 H19B 0.9700
C19 H19C 0.9700
C21 C22 1.409(3)
C21 C26 1.423(3)
C22 C23 1.394(3)
C22 C27 1.511(4)
C23 C24 1.379(4)
C23 H23 0.9400
C24 C25 1.375(4)
C24 C28 1.512(4)
C25 C26 1.390(3)
C25 H25 0.9400
C26 C29 1.503(3)
C27 H27A 0.9700
C27 H27B 0.9700
C27 H27C 0.9700
C28 H28A 0.9700
C28 H28B 0.9700
C28 H28C 0.9700
C29 H29A 0.9700
C29 H29B 0.9700
C29 H29C 0.9700
C31 C36 1.385(3)
C31 C32 1.393(3)
C32 F32 1.351(3)
C32 C33 1.377(4)
C33 F33 1.353(3)
C33 C34 1.364(4)
C34 F34 1.350(3)
C34 C35 1.359(4)
C35 F35 1.345(3)
C35 C36 1.377(3)
C36 F36 1.357(3)
C41 C42 1.387(3)
C41 C46 1.390(4)
C42 F42 1.353(3)
C42 C43 1.378(4)
C43 F43 1.350(3)
C43 C44 1.365(4)
C44 F44 1.345(3)
C44 C45 1.371(4)
C45 F45 1.349(3)
C45 C46 1.380(4)
C46 F46 1.346(3)
C101 C102 1.508(9)
C101 H10A 0.9700
C101 H10B 0.9700
C101 H10C 0.9700
C102 C103 1.519(10)
C102 H10D 0.9800
C102 H10E 0.9800
C103 C104 1.495(10)
C103 H10F 0.9800
C103 H10G 0.9800
C104 C105 1.512(9)
C104 H10H 0.9800
C104 H10I 0.9800
C105 H10J 0.9700
C105 H10K 0.9700
C105 H10L 0.9700

loop_
_geom_torsion_atom_site_label_1
_geom_torsion_atom_site_label_2
_geom_torsion_atom_site_label_3
_geom_torsion_atom_site_label_4
_geom_torsion
C2 B1 N1 O1 -166.80(18)
C41 B1 N1 O1 -42.5(3)
C31 B1 N1 O1 77.1(2)
C2 B1 N1 P1 17.1(2)
C41 B1 N1 P1 141.45(15)
C31 B1 N1 P1 -98.94(19)
C11 P1 N1 O1 -40.07(18)
C21 P1 N1 O1 81.85(18)
C1 P1 N1 O1 -167.03(16)
C11 P1 N1 B1 136.23(15)
C21 P1 N1 B1 -101.85(16)
C1 P1 N1 B1 9.28(16)
N1 P1 C1 C6 -156.80(18)
C11 P1 C1 C6 90.7(2)
C21 P1 C1 C6 -35.8(2)
N1 P1 C1 C2 -33.55(15)
C11 P1 C1 C2 -146.08(14)
C21 P1 C1 C2 87.45(15)
C6 C1 C2 C3 -55.4(2)
P1 C1 C2 C3 177.98(15)
C6 C1 C2 B1 176.21(18)
P1 C1 C2 B1 49.60(19)
N1 B1 C2 C3 -164.53(19)
C41 B1 C2 C3 82.0(3)
C31 B1 C2 C3 -46.6(3)
N1 B1 C2 C1 -42.0(2)
C41 B1 C2 C1 -155.44(19)
C31 B1 C2 C1 75.9(2)
C1 C2 C3 C4 55.7(3)
B1 C2 C3 C4 177.6(2)
C2 C3 C4 C5 -57.4(3)
C3 C4 C5 C6 56.7(3)
C4 C5 C6 C1 -55.9(3)
C2 C1 C6 C5 55.8(3)
P1 C1 C6 C5 173.63(17)
N1 P1 C11 C16 -107.2(2)
C21 P1 C11 C16 124.6(2)
C1 P1 C11 C16 -1.3(2)
N1 P1 C11 C12 72.80(19)
C21 P1 C11 C12 -55.4(2)
C1 P1 C11 C12 178.76(16)
C16 C11 C12 C13 1.0(3)
P1 C11 C12 C13 -179.03(18)
C16 C11 C12 C17 -176.3(2)
P1 C11 C12 C17 3.7(3)
C11 C12 C13 C14 -1.6(4)
C17 C12 C13 C14 176.0(2)
C12 C13 C14 C15 1.0(4)
C12 C13 C14 C18 -178.0(3)
C13 C14 C15 C16 0.0(4)
C18 C14 C15 C16 179.1(3)
C14 C15 C16 C11 -0.5(4)
C14 C15 C16 C19 -178.7(3)
C12 C11 C16 C15 0.0(3)
P1 C11 C16 C15 -179.96(19)
C12 C11 C16 C19 178.0(2)
P1 C11 C16 C19 -2.0(4)
N1 P1 C21 C22 11.6(2)
C11 P1 C21 C22 132.6(2)
C1 P1 C21 C22 -92.0(2)
N1 P1 C21 C26 -173.84(16)
C11 P1 C21 C26 -52.8(2)
C1 P1 C21 C26 82.63(19)
C26 C21 C22 C23 -3.2(3)
P1 C21 C22 C23 171.25(18)
C26 C21 C22 C27 174.6(2)
P1 C21 C22 C27 -10.9(3)
C21 C22 C23 C24 -0.2(4)
C27 C22 C23 C24 -178.2(2)
C22 C23 C24 C25 2.7(4)
C22 C23 C24 C28 -177.9(2)
C23 C24 C25 C26 -1.7(4)
C28 C24 C25 C26 178.9(2)
C24 C25 C26 C21 -1.6(4)
C24 C25 C26 C29 176.6(2)
C22 C21 C26 C25 4.1(3)
P1 C21 C26 C25 -170.73(17)
C22 C21 C26 C29 -173.9(2)
P1 C21 C26 C29 11.2(3)
N1 B1 C31 C36 14.9(3)
C2 B1 C31 C36 -94.3(3)
C41 B1 C31 C36 131.9(2)
N1 B1 C31 C32 -169.6(2)
C2 B1 C31 C32 81.1(3)
C41 B1 C31 C32 -52.7(3)
C36 C31 C32 F32 -179.1(2)
B1 C31 C32 F32 4.9(3)
C36 C31 C32 C33 1.9(3)
B1 C31 C32 C33 -174.1(2)
F32 C32 C33 F33 -0.6(4)
C31 C32 C33 F33 178.4(2)
F32 C32 C33 C34 -179.7(2)
C31 C32 C33 C34 -0.7(4)
F33 C33 C34 F34 -1.2(4)
C32 C33 C34 F34 178.0(2)
F33 C33 C34 C35 -179.8(2)
C32 C33 C34 C35 -0.7(4)
F34 C34 C35 F35 1.3(4)
C33 C34 C35 F35 180.0(2)
F34 C34 C35 C36 -178.0(2)
C33 C34 C35 C36 0.7(4)
F35 C35 C36 F36 -0.2(3)
C34 C35 C36 F36 179.1(2)
F35 C35 C36 C31 -178.6(2)
C34 C35 C36 C31 0.7(4)
C32 C31 C36 F36 179.8(2)
B1 C31 C36 F36 -4.5(3)
C32 C31 C36 C35 -1.9(3)
B1 C31 C36 C35 173.8(2)
N1 B1 C41 C42 -106.3(2)
C2 B1 C41 C42 3.7(3)
C31 B1 C41 C42 132.4(2)
N1 B1 C41 C46 67.2(3)
C2 B1 C41 C46 177.2(2)
C31 B1 C41 C46 -54.1(3)
C46 C41 C42 F42 176.8(2)
B1 C41 C42 F42 -9.3(3)
C46 C41 C42 C43 -3.7(3)
B1 C41 C42 C43 170.2(2)
F42 C42 C43 F43 2.8(3)
C41 C42 C43 F43 -176.7(2)
F42 C42 C43 C44 -178.6(2)
C41 C42 C43 C44 1.8(4)
F43 C43 C44 F44 -1.0(4)
C42 C43 C44 F44 -179.6(2)
F43 C43 C44 C45 179.2(2)
C42 C43 C44 C45 0.6(4)
F44 C44 C45 F45 0.5(4)
C43 C44 C45 F45 -179.7(2)
F44 C44 C45 C46 179.4(2)
C43 C44 C45 C46 -0.8(4)
F45 C45 C46 F46 -2.6(3)
C44 C45 C46 F46 178.5(2)
F45 C45 C46 C41 177.5(2)
C44 C45 C46 C41 -1.3(4)
C42 C41 C46 F46 -176.4(2)
B1 C41 C46 F46 9.3(3)
C42 C41 C46 C45 3.4(3)
B1 C41 C46 C45 -170.9(2)
C101 C102 C103 C104 -180.0(19)
C102 C103 C104 C105 -179.6(16)

loop_
_platon_squeeze_void_nr
_platon_squeeze_void_average_x
_platon_squeeze_void_average_y
_platon_squeeze_void_average_z
_platon_squeeze_void_volume
_platon_squeeze_void_count_electrons
_platon_squeeze_void_content
1 0.500 1.000 0.500 193 46 ' '
